data_4078673
loop_
_publ_author_name
'Kraushaar, Konstantin'
'Wiltzsch, Conny'
'Wagler, J\"org'
'B\"ohme, Uwe'
'Schwarzer, Anke'
'Roewer, Gerhard'
'Kroke, Edwin'

_publ_section_title
;
 From CO2to Polysiloxanes: Di(carbamoyloxy)silanes
 Me2Si[(OCO)NRR&#x2032;]2as Precursors for PDMS
;
_journal_issue 13
_journal_name_full Organometallics
_journal_page_first 4779
_journal_paper_doi 10.1021/om300313f
_journal_volume 31
_journal_year 2012
_chemical_formula_moiety 'C10 H22 N2 O4 Si'
_chemical_formula_sum 'C10 H22 N2 O4 Si'
_chemical_formula_weight 262.39
_chemical_name_systematic
; 
 ? 
;
_space_group_IT_number 13
_symmetry_cell_setting monoclinic
_symmetry_space_group_name_Hall '-P 2yac'
_symmetry_space_group_name_H-M 'P 1 2/n 1'
_atom_sites_solution_hydrogens geom
_atom_sites_solution_primary direct
_atom_sites_solution_secondary difmap
_audit_creation_method SHELXL-97
_cell_angle_alpha 90.00
_cell_angle_beta 112.459(4)
_cell_angle_gamma 90.00
_cell_formula_units_Z 4
_cell_length_a 16.8885(17)
_cell_length_b 5.0436(3)
_cell_length_c 17.8135(15)
_cell_measurement_reflns_used 1867
_cell_measurement_temperature 90(2)
_cell_measurement_theta_max 28.69
_cell_measurement_theta_min 2.47
_cell_volume 1402.2(2)
_computing_cell_refinement 'Bruker SMART'
_computing_data_collection 'Bruker SMART'
_computing_data_reduction 'Bruker SAINT'
_computing_molecular_graphics 'ORTEP32 (Farugia)'
_computing_publication_material 'Ciftab (Sheldrick)'
_computing_structure_refinement 'SHELXL-97 (Sheldrick, 1997)'
_computing_structure_solution 'SHELXS-97 (Sheldrick, 1990)'
_diffrn_ambient_temperature 90(2)
_diffrn_measured_fraction_theta_full 0.996
_diffrn_measured_fraction_theta_max 0.996
_diffrn_measurement_device_type 'CCD area detector'
_diffrn_measurement_method 'phi and omega scans'
_diffrn_radiation_monochromator graphite
_diffrn_radiation_source 'fine-focus sealed tube'
_diffrn_radiation_type MoK\a
_diffrn_radiation_wavelength 0.71073
_diffrn_reflns_av_R_equivalents 0.0333
_diffrn_reflns_av_sigmaI/netI 0.1266
_diffrn_reflns_limit_h_max 19
_diffrn_reflns_limit_h_min -20
_diffrn_reflns_limit_k_max 6
_diffrn_reflns_limit_k_min 0
_diffrn_reflns_limit_l_max 21
_diffrn_reflns_limit_l_min 0
_diffrn_reflns_number 4216
_diffrn_reflns_theta_full 26.00
_diffrn_reflns_theta_max 26.00
_diffrn_reflns_theta_min 2.11
_exptl_absorpt_coefficient_mu 0.173
_exptl_absorpt_correction_type none
_exptl_crystal_colour colorless
_exptl_crystal_density_diffrn 1.243
_exptl_crystal_density_method 'not measured'
_exptl_crystal_description needle
_exptl_crystal_F_000 568
_exptl_crystal_size_max 0.55
_exptl_crystal_size_mid 0.04
_exptl_crystal_size_min 0.03
_refine_diff_density_max 0.341
_refine_diff_density_min -0.310
_refine_diff_density_rms 0.070
_refine_ls_extinction_coef 0.0017(4)
_refine_ls_extinction_expression Fc^*^=kFc[1+0.001xFc^2^\l^3^/sin(2\q)]^-1/4^
_refine_ls_extinction_method SHELXL
_refine_ls_goodness_of_fit_ref 0.847
_refine_ls_hydrogen_treatment mixed
_refine_ls_matrix_type full
_refine_ls_number_parameters 167
_refine_ls_number_reflns 4316
_refine_ls_number_restraints 0
_refine_ls_restrained_S_all 0.847
_refine_ls_R_factor_all 0.1001
_refine_ls_R_factor_gt 0.0481
_refine_ls_shift/su_max 0.001
_refine_ls_shift/su_mean 0.000
_refine_ls_structure_factor_coef Fsqd
_refine_ls_weighting_details 'calc w=1/[\s^2^(Fo^2^)+(0.0235P)^2^+0.0000P] where P=(Fo^2^+2Fc^2^)/3'
_refine_ls_weighting_scheme calc
_refine_ls_wR_factor_gt 0.0779
_refine_ls_wR_factor_ref 0.0845
_reflns_number_gt 2087
_reflns_number_total 2750
_reflns_threshold_expression >2sigma(I)
_cod_data_source_file om300313f_si_003.cif
_cod_data_source_block cw0201_5twin
_cod_original_sg_symbol_Hall -P2yac
_cod_original_sg_symbol_H-M P2/n
_cod_database_code 4078673

loop_
_symmetry_equiv_pos_as_xyz
'x, y, z'
'-x+1/2, y, -z+1/2'
'-x, -y, -z'
'x-1/2, -y, z-1/2'

loop_
_atom_site_label
_atom_site_type_symbol
_atom_site_fract_x
_atom_site_fract_y
_atom_site_fract_z
_atom_site_U_iso_or_equiv
_atom_site_adp_type
_atom_site_occupancy
_atom_site_symmetry_multiplicity
_atom_site_calc_flag
_atom_site_refinement_flags
Si1 Si 0.2500 0.40549(17) 0.2500 0.0145(2) Uani 1 2 d S
O1 O 0.26912(11) 0.1801(3) 0.32484(9) 0.0169(4) Uani 1 1 d .
O2 O 0.29548(12) 0.4959(3) 0.42139(10) 0.0228(4) Uani 1 1 d .
N1 N 0.30316(13) 0.0577(3) 0.45369(12) 0.0161(5) Uani 1 1 d .
H1 H 0.3013(15) -0.085(4) 0.4405(14) 0.019 Uiso 1 1 d .
C1 C 0.34683(15) 0.5969(4) 0.26338(14) 0.0201(6) Uani 1 1 d .
H1A H 0.3941 0.4752 0.2694 0.030 Uiso 1 1 calc R
H1B H 0.3620 0.7075 0.3121 0.030 Uiso 1 1 calc R
H1C H 0.3361 0.7102 0.2158 0.030 Uiso 1 1 calc R
C2 C 0.28975(16) 0.2599(5) 0.40207(15) 0.0163(6) Uani 1 1 d .
C3 C 0.33030(15) 0.0992(4) 0.54115(13) 0.0180(6) Uani 1 1 d .
H3A H 0.3095 -0.0500 0.5648 0.022 Uiso 1 1 calc R
H3B H 0.3036 0.2639 0.5507 0.022 Uiso 1 1 calc R
C4 C 0.42720(16) 0.1203(4) 0.58426(14) 0.0183(5) Uani 1 1 d .
H4A H 0.4411 0.1768 0.6411 0.022 Uiso 1 1 calc R
H4B H 0.4485 0.2588 0.5573 0.022 Uiso 1 1 calc R
C5 C 0.47348(16) -0.1396(4) 0.58432(14) 0.0231(6) Uani 1 1 d .
H5A H 0.4579 -0.2720 0.6166 0.035 Uiso 1 1 calc R
H5B H 0.5355 -0.1102 0.6080 0.035 Uiso 1 1 calc R
H5C H 0.4567 -0.2036 0.5284 0.035 Uiso 1 1 calc R
Si2 Si 0.7500 0.36318(17) 0.2500 0.0128(2) Uani 1 2 d S
O3 O 0.79730(10) 0.1381(3) 0.32374(9) 0.0152(4) Uani 1 1 d .
O4 O 0.84781(11) 0.4641(3) 0.41691(9) 0.0200(4) Uani 1 1 d .
N2 N 0.87104(13) 0.0313(3) 0.45401(12) 0.0143(5) Uani 1 1 d .
H2 H 0.8624(15) -0.109(4) 0.4401(14) 0.017 Uiso 1 1 d .
C6 C 0.66863(15) 0.5544(4) 0.27167(14) 0.0194(6) Uani 1 1 d .
H6A H 0.6443 0.4448 0.3030 0.029 Uiso 1 1 calc R
H6B H 0.6230 0.6076 0.2205 0.029 Uiso 1 1 calc R
H6C H 0.6951 0.7128 0.3031 0.029 Uiso 1 1 calc R
C7 C 0.83986(16) 0.2265(4) 0.40049(14) 0.0159(6) Uani 1 1 d .
C8 C 0.91316(15) 0.0862(4) 0.54044(13) 0.0144(5) Uani 1 1 d .
H8A H 0.8751 0.1964 0.5583 0.017 Uiso 1 1 calc R
H8B H 0.9664 0.1877 0.5504 0.017 Uiso 1 1 calc R
C9 C 0.93479(16) -0.1678(4) 0.58957(13) 0.0155(5) Uani 1 1 d .
H9A H 0.8814 -0.2689 0.5795 0.019 Uiso 1 1 calc R
H9B H 0.9726 -0.2780 0.5714 0.019 Uiso 1 1 calc R
C10 C 0.97896(16) -0.1148(4) 0.67979(13) 0.0224(6) Uani 1 1 d .
H10A H 1.0332 -0.0225 0.6904 0.034 Uiso 1 1 calc R
H10B H 0.9902 -0.2834 0.7094 0.034 Uiso 1 1 calc R
H10C H 0.9420 -0.0043 0.6980 0.034 Uiso 1 1 calc R

loop_
_atom_site_aniso_label
_atom_site_aniso_U_11
_atom_site_aniso_U_22
_atom_site_aniso_U_33
_atom_site_aniso_U_23
_atom_site_aniso_U_13
_atom_site_aniso_U_12
Si1 0.0169(6) 0.0100(5) 0.0156(6) 0.000 0.0050(5) 0.000
O1 0.0274(11) 0.0078(8) 0.0132(10) 0.0003(7) 0.0053(8) 0.0004(7)
O2 0.0405(13) 0.0051(9) 0.0227(11) -0.0033(7) 0.0119(9) 0.0000(7)
N1 0.0254(13) 0.0082(11) 0.0130(11) 0.0005(9) 0.0055(10) 0.0025(9)
C1 0.0217(15) 0.0138(13) 0.0245(15) 0.0020(11) 0.0083(12) 0.0021(11)
C2 0.0128(15) 0.0198(14) 0.0151(15) 0.0007(11) 0.0039(12) -0.0001(10)
C3 0.0247(15) 0.0184(13) 0.0125(13) 0.0007(11) 0.0088(12) 0.0037(11)
C4 0.0271(15) 0.0159(13) 0.0112(13) -0.0014(11) 0.0063(11) 0.0004(12)
C5 0.0246(16) 0.0194(14) 0.0260(15) 0.0011(12) 0.0103(13) 0.0015(12)
Si2 0.0157(5) 0.0094(5) 0.0129(5) 0.000 0.0050(4) 0.000
O3 0.0236(10) 0.0077(8) 0.0103(9) -0.0016(7) 0.0021(8) -0.0017(7)
O4 0.0346(12) 0.0054(9) 0.0161(10) -0.0017(7) 0.0052(9) -0.0006(7)
N2 0.0218(13) 0.0059(10) 0.0109(11) -0.0019(9) 0.0015(10) -0.0016(9)
C6 0.0246(16) 0.0128(13) 0.0227(15) -0.0040(11) 0.0110(13) -0.0025(10)
C7 0.0163(15) 0.0172(14) 0.0145(15) 0.0012(11) 0.0062(12) -0.0006(11)
C8 0.0182(14) 0.0129(13) 0.0094(12) -0.0029(11) 0.0021(11) -0.0012(10)
C9 0.0169(14) 0.0138(13) 0.0148(14) 0.0014(10) 0.0051(11) 0.0008(10)
C10 0.0277(16) 0.0197(14) 0.0171(14) 0.0024(12) 0.0055(12) 0.0037(12)

loop_
_atom_type_symbol
_atom_type_description
_atom_type_scat_dispersion_real
_atom_type_scat_dispersion_imag
_atom_type_scat_source
C C 0.0033 0.0016 'International Tables Vol C Tables 4.2.6.8 and 6.1.1.4'
H H 0.0000 0.0000 'International Tables Vol C Tables 4.2.6.8 and 6.1.1.4'
N N 0.0061 0.0033 'International Tables Vol C Tables 4.2.6.8 and 6.1.1.4'
O O 0.0106 0.0060 'International Tables Vol C Tables 4.2.6.8 and 6.1.1.4'
Si Si 0.0817 0.0704 'International Tables Vol C Tables 4.2.6.8 and 6.1.1.4'

loop_
_geom_angle_atom_site_label_1
_geom_angle_atom_site_label_2
_geom_angle_atom_site_label_3
_geom_angle
_geom_angle_site_symmetry_1
_geom_angle_site_symmetry_3
O1 Si1 O1 95.26(11) . 2
O1 Si1 C1 111.09(9) . .
O1 Si1 C1 110.45(9) 2 .
O1 Si1 C1 110.45(9) . 2
O1 Si1 C1 111.09(9) 2 2
C1 Si1 C1 116.49(15) . 2
C2 O1 Si1 120.23(14) . .
C2 N1 C3 121.80(19) . .
C2 N1 H1 122.6(18) . .
C3 N1 H1 115.3(18) . .
Si1 C1 H1A 109.5 . .
Si1 C1 H1B 109.5 . .
H1A C1 H1B 109.5 . .
Si1 C1 H1C 109.5 . .
H1A C1 H1C 109.5 . .
H1B C1 H1C 109.5 . .
O2 C2 N1 124.9(2) . .
O2 C2 O1 122.4(2) . .
N1 C2 O1 112.70(19) . .
N1 C3 C4 112.74(19) . .
N1 C3 H3A 109.0 . .
C4 C3 H3A 109.0 . .
N1 C3 H3B 109.0 . .
C4 C3 H3B 109.0 . .
H3A C3 H3B 107.8 . .
C3 C4 C5 113.06(19) . .
C3 C4 H4A 109.0 . .
C5 C4 H4A 109.0 . .
C3 C4 H4B 109.0 . .
C5 C4 H4B 109.0 . .
H4A C4 H4B 107.8 . .
C4 C5 H5A 109.5 . .
C4 C5 H5B 109.5 . .
H5A C5 H5B 109.5 . .
C4 C5 H5C 109.5 . .
H5A C5 H5C 109.5 . .
H5B C5 H5C 109.5 . .
O3 Si2 O3 95.50(11) . 2_655
O3 Si2 C6 110.30(9) . 2_655
O3 Si2 C6 111.05(9) 2_655 2_655
O3 Si2 C6 111.05(9) . .
O3 Si2 C6 110.30(9) 2_655 .
C6 Si2 C6 116.65(14) 2_655 .
C7 O3 Si2 118.36(13) . .
C7 N2 C8 121.12(17) . .
C7 N2 H2 119.4(19) . .
C8 N2 H2 119.2(19) . .
Si2 C6 H6A 109.5 . .
Si2 C6 H6B 109.5 . .
H6A C6 H6B 109.5 . .
Si2 C6 H6C 109.5 . .
H6A C6 H6C 109.5 . .
H6B C6 H6C 109.5 . .
O4 C7 N2 125.0(2) . .
O4 C7 O3 121.9(2) . .
N2 C7 O3 113.06(18) . .
N2 C8 C9 111.27(17) . .
N2 C8 H8A 109.4 . .
C9 C8 H8A 109.4 . .
N2 C8 H8B 109.4 . .
C9 C8 H8B 109.4 . .
H8A C8 H8B 108.0 . .
C10 C9 C8 112.09(18) . .
C10 C9 H9A 109.2 . .
C8 C9 H9A 109.2 . .
C10 C9 H9B 109.2 . .
C8 C9 H9B 109.2 . .
H9A C9 H9B 107.9 . .
C9 C10 H10A 109.5 . .
C9 C10 H10B 109.5 . .
H10A C10 H10B 109.5 . .
C9 C10 H10C 109.5 . .
H10A C10 H10C 109.5 . .
H10B C10 H10C 109.5 . .

loop_
_geom_bond_atom_site_label_1
_geom_bond_atom_site_label_2
_geom_bond_distance
_geom_bond_site_symmetry_2
Si1 O1 1.6866(15) .
Si1 O1 1.6866(15) 2
Si1 C1 1.834(2) .
Si1 C1 1.834(2) 2
O1 C2 1.345(3) .
O2 C2 1.232(2) .
N1 C2 1.333(3) .
N1 C3 1.461(3) .
N1 H1 0.76(2) .
C1 H1A 0.9800 .
C1 H1B 0.9800 .
C1 H1C 0.9800 .
C3 C4 1.523(3) .
C3 H3A 0.9900 .
C3 H3B 0.9900 .
C4 C5 1.526(3) .
C4 H4A 0.9900 .
C4 H4B 0.9900 .
C5 H5A 0.9800 .
C5 H5B 0.9800 .
C5 H5C 0.9800 .
Si2 O3 1.6883(15) .
Si2 O3 1.6884(15) 2_655
Si2 C6 1.837(2) 2_655
Si2 C6 1.837(2) .
O3 C7 1.354(3) .
O4 C7 1.229(2) .
N2 C7 1.331(3) .
N2 C8 1.455(3) .
N2 H2 0.75(2) .
C6 H6A 0.9800 .
C6 H6B 0.9800 .
C6 H6C 0.9800 .
C8 C9 1.515(3) .
C8 H8A 0.9900 .
C8 H8B 0.9900 .
C9 C10 1.515(3) .
C9 H9A 0.9900 .
C9 H9B 0.9900 .
C10 H10A 0.9800 .
C10 H10B 0.9800 .
C10 H10C 0.9800 .

loop_
_geom_torsion_atom_site_label_1
_geom_torsion_atom_site_label_2
_geom_torsion_atom_site_label_3
_geom_torsion_atom_site_label_4
_geom_torsion
_geom_torsion_site_symmetry_1
O1 Si1 O1 C2 179.3(2) 2
C1 Si1 O1 C2 65.0(2) .
C1 Si1 O1 C2 -65.9(2) 2
C3 N1 C2 O2 -2.7(4) .
C3 N1 C2 O1 177.0(2) .
Si1 O1 C2 O2 0.0(3) .
Si1 O1 C2 N1 -179.72(16) .
C2 N1 C3 C4 -86.9(3) .
N1 C3 C4 C5 -67.7(2) .
O3 Si2 O3 C7 -174.7(2) 2_655
C6 Si2 O3 C7 70.41(19) 2_655
C6 Si2 O3 C7 -60.49(19) .
C8 N2 C7 O4 4.8(4) .
C8 N2 C7 O3 -175.3(2) .
Si2 O3 C7 O4 -3.1(3) .
Si2 O3 C7 N2 177.05(16) .
C7 N2 C8 C9 174.1(2) .
N2 C8 C9 C10 179.8(2) .
